data_4336863
loop_
_publ_author_name
'Frederick G. Baddour'
'Stephanie R. Fiedler'
'Matthew P. Shores'
'Jeffrey W. Bacon'
'James A. Golen'
'Arnold L. Rheingold'
'Linda H. Doerrer'

_publ_section_title
;
 Pt...Pt vs Pt...S Contacts Between Pt-Containing Heterobimetallic Lantern
 Complexes
;
_journal_name_full 'Inorganic Chemistry'
_journal_page_first 13562
_journal_page_last 13575
_journal_paper_doi 10.1021/ic402075y
_journal_volume 52
_journal_year 2013
_chemical_formula_moiety 'C13 H17 N O4 Pt S4 Zn'
_chemical_formula_sum 'C13 H17 N O4 Pt S4 Zn'
_chemical_formula_weight 639.98
_chemical_name_systematic
; 
 ? 
;
_space_group_IT_number 2
_symmetry_cell_setting triclinic
_symmetry_space_group_name_Hall '-P 1'
_symmetry_space_group_name_H-M 'P -1'
_atom_sites_solution_hydrogens geom
_atom_sites_solution_primary direct
_atom_sites_solution_secondary difmap
_audit_creation_method SHELXL-97
_cell_angle_alpha 74.699(3)
_cell_angle_beta 75.693(3)
_cell_angle_gamma 71.615(3)
_cell_formula_units_Z 2
_cell_length_a 8.5584(7)
_cell_length_b 10.5455(8)
_cell_length_c 11.6893(9)
_cell_measurement_reflns_used 8638
_cell_measurement_temperature 100(2)
_cell_measurement_theta_max 26.40
_cell_measurement_theta_min 2.83
_cell_volume 950.05(13)
_computing_cell_refinement 'Bruker SAINT'
_computing_data_collection 'Bruker APEX2'
_computing_data_reduction 'Bruker SAINT'
_computing_molecular_graphics 'Bruker SHELXTL'
_computing_publication_material 'Bruker SHELXTL'
_computing_structure_refinement 'SHELXL-97 (Sheldrick, 2008)'
_computing_structure_solution 'SHELXS-97 (Sheldrick, 2008)'
_diffrn_ambient_temperature 100(2)
_diffrn_measured_fraction_theta_full 0.992
_diffrn_measured_fraction_theta_max 0.992
_diffrn_measurement_device_type 'Bruker CMOS detector'
_diffrn_measurement_method '\f and \w scans'
_diffrn_radiation_monochromator 'doubly curved mirrors'
_diffrn_radiation_source 'fine-focus sealed tube'
_diffrn_radiation_type MoK\a
_diffrn_radiation_wavelength 0.71073
_diffrn_reflns_av_R_equivalents 0.0355
_diffrn_reflns_av_sigmaI/netI 0.0325
_diffrn_reflns_limit_h_max 10
_diffrn_reflns_limit_h_min -10
_diffrn_reflns_limit_k_max 11
_diffrn_reflns_limit_k_min -12
_diffrn_reflns_limit_l_max 13
_diffrn_reflns_limit_l_min -13
_diffrn_reflns_number 11749
_diffrn_reflns_theta_full 25.00
_diffrn_reflns_theta_max 25.03
_diffrn_reflns_theta_min 2.55
_exptl_absorpt_coefficient_mu 9.073
_exptl_absorpt_correction_T_max 0.7129
_exptl_absorpt_correction_T_min 0.4956
_exptl_absorpt_correction_type multi-scan
_exptl_absorpt_process_details sadabs
_exptl_crystal_colour colourless
_exptl_crystal_density_diffrn 2.237
_exptl_crystal_description BLOCK
_exptl_crystal_F_000 612
_exptl_crystal_size_max 0.09
_exptl_crystal_size_mid 0.08
_exptl_crystal_size_min 0.04
_refine_diff_density_max 1.560
_refine_diff_density_min -0.521
_refine_diff_density_rms 0.114
_refine_ls_extinction_method none
_refine_ls_goodness_of_fit_ref 1.054
_refine_ls_hydrogen_treatment constr
_refine_ls_matrix_type full
_refine_ls_number_parameters 253
_refine_ls_number_reflns 3330
_refine_ls_number_restraints 80
_refine_ls_restrained_S_all 1.045
_refine_ls_R_factor_all 0.0214
_refine_ls_R_factor_gt 0.0196
_refine_ls_shift/su_max 0.001
_refine_ls_shift/su_mean 0.000
_refine_ls_structure_factor_coef Fsqd
_refine_ls_weighting_details 'calc w=1/[\s^2^(Fo^2^)+(0.0125P)^2^+1.6447P] where P=(Fo^2^+2Fc^2^)/3'
_refine_ls_weighting_scheme calc
_refine_ls_wR_factor_gt 0.0464
_refine_ls_wR_factor_ref 0.0474
_reflns_number_gt 3155
_reflns_number_total 3330
_reflns_threshold_expression >2sigma(I)
_cod_data_source_file ic402075y_si_002_06.cif
_cod_data_source_block lhd357_Compound6_PtMSAc4
_cod_database_code 4336863

loop_
_symmetry_equiv_pos_as_xyz
'x, y, z'
'-x, -y, -z'

loop_
_atom_site_label
_atom_site_type_symbol
_atom_site_fract_x
_atom_site_fract_y
_atom_site_fract_z
_atom_site_U_iso_or_equiv
_atom_site_adp_type
_atom_site_occupancy
_atom_site_symmetry_multiplicity
_atom_site_calc_flag
_atom_site_refinement_flags
_atom_site_disorder_assembly
_atom_site_disorder_group
Pt1 Pt 0.579873(16) 0.873386(13) 0.660685(11) 0.01644(6) Uani 1 1 d D . .
Zn1 Zn 0.70116(5) 0.60973(4) 0.72775(3) 0.01542(10) Uani 1 1 d D A .
S1 S 0.3165(4) 0.8569(4) 0.7671(7) 0.0253(10) Uani 0.72(2) 1 d PDU A 1
S2 S 0.5196(11) 0.8403(3) 0.4891(4) 0.0230(9) Uani 0.72(2) 1 d PDU A 1
S3 S 0.8388(4) 0.8955(3) 0.5509(7) 0.0244(8) Uani 0.72(2) 1 d PDU A 1
S4 S 0.6430(11) 0.9103(3) 0.8289(4) 0.0269(10) Uani 0.72(2) 1 d PDU A 1
S1A S 0.3093(9) 0.8469(7) 0.7273(12) 0.0130(16) Uani 0.28(2) 1 d PDU A 2
S2A S 0.584(2) 0.8394(7) 0.4721(7) 0.0149(18) Uani 0.28(2) 1 d PDU A 2
S3A S 0.8514(8) 0.8952(6) 0.5963(17) 0.020(2) Uani 0.28(2) 1 d PDU A 2
S4A S 0.5795(19) 0.9051(8) 0.8505(8) 0.0174(18) Uani 0.28(2) 1 d PDU A 2
O1 O 0.4526(9) 0.5923(7) 0.7756(6) 0.0182(4) Uani 0.467(8) 1 d PD A 3
O2 O 0.6497(10) 0.5777(6) 0.5696(6) 0.0182(4) Uani 0.467(8) 1 d PD A 3
O3 O 0.9409(9) 0.6422(7) 0.6685(6) 0.0182(4) Uani 0.467(8) 1 d PD A 3
O4 O 0.7409(9) 0.6425(7) 0.8879(7) 0.0182(4) Uani 0.467(8) 1 d PD A 3
O1A O 0.4577(8) 0.5929(6) 0.8119(6) 0.0182(4) Uani 0.533(8) 1 d PD A 4
O2A O 0.7072(8) 0.5924(6) 0.5483(5) 0.0182(4) Uani 0.533(8) 1 d PD A 4
O3A O 0.9385(8) 0.6280(6) 0.6337(6) 0.0182(4) Uani 0.533(8) 1 d PD A 4
O4A O 0.6904(8) 0.6429(6) 0.8999(6) 0.0182(4) Uani 0.533(8) 1 d PD A 4
N1 N 0.7976(4) 0.3996(3) 0.7798(3) 0.0173(6) Uani 1 1 d . . .
C1 C 0.3265(4) 0.6851(4) 0.8067(3) 0.0182(7) Uani 1 1 d D . .
C2 C 0.1641(4) 0.6493(4) 0.8670(4) 0.0248(8) Uani 1 1 d . A .
H2A H 0.1337 0.6038 0.8160 0.037 Uiso 1 1 calc R . .
H2B H 0.0756 0.7328 0.8790 0.037 Uiso 1 1 calc R . .
H2C H 0.1776 0.5881 0.9453 0.037 Uiso 1 1 calc R . .
C3 C 0.6148(4) 0.6725(4) 0.4795(3) 0.0215(8) Uani 1 1 d D . .
C4 C 0.5997(5) 0.6333(5) 0.3682(3) 0.0277(9) Uani 1 1 d . A .
H4D H 0.7113 0.5911 0.3271 0.042 Uiso 1 1 calc R . .
H4A H 0.5465 0.7151 0.3139 0.042 Uiso 1 1 calc R . .
H4B H 0.5314 0.5684 0.3915 0.042 Uiso 1 1 calc R . .
C5 C 0.9770(5) 0.7385(4) 0.5878(3) 0.0212(8) Uani 1 1 d D . .
C6 C 1.1561(5) 0.7282(4) 0.5278(4) 0.0267(9) Uani 1 1 d . A .
H6A H 1.1988 0.6497 0.4882 0.040 Uiso 1 1 calc R . .
H6D H 1.2234 0.7164 0.5884 0.040 Uiso 1 1 calc R . .
H6B H 1.1628 0.8117 0.4675 0.040 Uiso 1 1 calc R . .
C7 C 0.6898(5) 0.7524(4) 0.9228(3) 0.0208(8) Uani 1 1 d D . .
C8 C 0.7175(5) 0.7516(5) 1.0451(3) 0.0293(9) Uani 1 1 d . A .
H8A H 0.6530 0.6957 1.1072 0.044 Uiso 1 1 calc R . .
H8B H 0.6809 0.8452 1.0588 0.044 Uiso 1 1 calc R . .
H8D H 0.8368 0.7135 1.0491 0.044 Uiso 1 1 calc R . .
C9 C 0.9431(5) 0.3338(4) 0.7202(3) 0.0231(8) Uani 1 1 d . A .
H9A H 1.0031 0.3854 0.6552 0.028 Uiso 1 1 calc R . .
C10 C 1.0093(5) 0.1947(4) 0.7492(3) 0.0273(9) Uani 1 1 d . . .
H10A H 1.1138 0.1516 0.7061 0.033 Uiso 1 1 calc R A .
C11 C 0.9210(5) 0.1191(4) 0.8422(3) 0.0318(10) Uani 1 1 d . A .
H11A H 0.9629 0.0228 0.8633 0.038 Uiso 1 1 calc R . .
C12 C 0.7712(6) 0.1853(4) 0.9037(4) 0.0349(11) Uani 1 1 d . . .
H12A H 0.7079 0.1356 0.9679 0.042 Uiso 1 1 calc R A .
C13 C 0.7145(5) 0.3252(4) 0.8704(3) 0.0247(9) Uani 1 1 d . A .
H13A H 0.6118 0.3706 0.9139 0.030 Uiso 1 1 calc R . .

loop_
_atom_site_aniso_label
_atom_site_aniso_U_11
_atom_site_aniso_U_22
_atom_site_aniso_U_33
_atom_site_aniso_U_23
_atom_site_aniso_U_13
_atom_site_aniso_U_12
Pt1 0.02017(8) 0.01655(9) 0.01418(8) 0.00319(5) -0.00572(5) -0.01024(6)
Zn1 0.0177(2) 0.0178(2) 0.01266(19) 0.00075(16) -0.00482(15) -0.00888(16)
S1 0.0239(9) 0.0185(10) 0.027(2) 0.0037(11) 0.0002(11) -0.0078(7)
S2 0.033(2) 0.0248(9) 0.0168(11) 0.0087(7) -0.0126(14) -0.0199(12)
S3 0.0253(9) 0.0216(8) 0.028(2) 0.0065(10) -0.0087(10) -0.0155(7)
S4 0.043(3) 0.0196(9) 0.0218(12) -0.0017(8) -0.0135(15) -0.0088(12)
S1A 0.0154(19) 0.015(2) 0.010(3) -0.004(2) 0.000(2) -0.0062(14)
S2A 0.017(4) 0.017(2) 0.010(2) 0.0048(14) -0.001(2) -0.011(2)
S3A 0.014(2) 0.017(2) 0.029(5) 0.004(3) -0.008(2) -0.0097(15)
S4A 0.023(4) 0.019(2) 0.013(3) -0.0047(17) -0.005(3) -0.008(2)
O1 0.0201(10) 0.0224(8) 0.0142(13) 0.0010(8) -0.0045(13) -0.0113(8)
O2 0.0201(10) 0.0224(8) 0.0142(13) 0.0010(8) -0.0045(13) -0.0113(8)
O3 0.0201(10) 0.0224(8) 0.0142(13) 0.0010(8) -0.0045(13) -0.0113(8)
O4 0.0201(10) 0.0224(8) 0.0142(13) 0.0010(8) -0.0045(13) -0.0113(8)
O1A 0.0201(10) 0.0224(8) 0.0142(13) 0.0010(8) -0.0045(13) -0.0113(8)
O2A 0.0201(10) 0.0224(8) 0.0142(13) 0.0010(8) -0.0045(13) -0.0113(8)
O3A 0.0201(10) 0.0224(8) 0.0142(13) 0.0010(8) -0.0045(13) -0.0113(8)
O4A 0.0201(10) 0.0224(8) 0.0142(13) 0.0010(8) -0.0045(13) -0.0113(8)
N1 0.0202(15) 0.0208(16) 0.0143(14) -0.0022(12) -0.0059(12) -0.0089(13)
C1 0.0212(18) 0.0203(19) 0.0133(17) 0.0004(14) -0.0054(14) -0.0073(15)
C2 0.0195(18) 0.023(2) 0.026(2) 0.0031(16) -0.0002(15) -0.0073(16)
C3 0.0171(17) 0.032(2) 0.0170(18) -0.0042(16) -0.0022(14) -0.0100(16)
C4 0.025(2) 0.042(2) 0.0161(18) -0.0061(17) -0.0072(15) -0.0059(18)
C5 0.0247(19) 0.027(2) 0.0171(17) 0.0031(15) -0.0089(15) -0.0159(16)
C6 0.0245(19) 0.031(2) 0.028(2) 0.0076(17) -0.0124(16) -0.0177(17)
C7 0.0248(19) 0.025(2) 0.0153(17) -0.0017(15) -0.0049(14) -0.0109(16)
C8 0.039(2) 0.035(2) 0.0166(19) -0.0057(17) -0.0097(17) -0.0095(19)
C9 0.0215(18) 0.026(2) 0.0177(18) 0.0016(15) -0.0040(15) -0.0056(16)
C10 0.0239(19) 0.029(2) 0.0201(19) -0.0017(16) -0.0004(15) 0.0002(17)
C11 0.045(3) 0.019(2) 0.026(2) -0.0040(17) -0.0006(19) -0.0059(19)
C12 0.051(3) 0.020(2) 0.028(2) -0.0051(17) 0.0133(19) -0.017(2)
C13 0.035(2) 0.020(2) 0.0177(18) -0.0061(15) 0.0045(16) -0.0107(17)

loop_
_atom_type_symbol
_atom_type_description
_atom_type_scat_dispersion_real
_atom_type_scat_dispersion_imag
_atom_type_scat_source
C C 0.0033 0.0016 'International Tables Vol C Tables 4.2.6.8 and 6.1.1.4'
H H 0.0000 0.0000 'International Tables Vol C Tables 4.2.6.8 and 6.1.1.4'
N N 0.0061 0.0033 'International Tables Vol C Tables 4.2.6.8 and 6.1.1.4'
O O 0.0106 0.0060 'International Tables Vol C Tables 4.2.6.8 and 6.1.1.4'
S S 0.1246 0.1234 'International Tables Vol C Tables 4.2.6.8 and 6.1.1.4'
Zn Zn 0.2839 1.4301 'International Tables Vol C Tables 4.2.6.8 and 6.1.1.4'
Pt Pt -1.7033 8.3905 'International Tables Vol C Tables 4.2.6.8 and 6.1.1.4'

loop_
_geom_angle_atom_site_label_1
_geom_angle_atom_site_label_2
_geom_angle_atom_site_label_3
_geom_angle
S2A Pt1 S4 165.8(2)
S2A Pt1 S3 75.6(3)
S4 Pt1 S3 90.29(9)
S2A Pt1 S3A 89.37(19)
S4 Pt1 S3A 76.5(3)
S3 Pt1 S3A 14.0(3)
S2A Pt1 S1 103.7(2)
S4 Pt1 S1 90.41(9)
S3 Pt1 S1 178.33(10)
S3A Pt1 S1 166.9(3)
S2A Pt1 S2 13.2(2)
S4 Pt1 S2 178.63(9)
S3 Pt1 S2 88.65(8)
S3A Pt1 S2 102.5(3)
S1 Pt1 S2 90.62(9)
S2A Pt1 S4A 179.2(2)
S4 Pt1 S4A 13.7(2)
S3 Pt1 S4A 104.0(2)
S3A Pt1 S4A 90.2(2)
S1 Pt1 S4A 76.7(2)
S2 Pt1 S4A 167.3(2)
S2A Pt1 S1A 90.84(18)
S4 Pt1 S1A 103.32(18)
S3 Pt1 S1A 166.36(19)
S3A Pt1 S1A 178.8(3)
S1 Pt1 S1A 12.91(15)
S2 Pt1 S1A 77.73(19)
S4A Pt1 S1A 89.63(18)
S2A Pt1 Zn1 88.68(16)
S4 Pt1 Zn1 90.75(7)
S3 Pt1 Zn1 91.25(7)
S3A Pt1 Zn1 89.28(17)
S1 Pt1 Zn1 90.26(8)
S2 Pt1 Zn1 90.14(8)
S4A Pt1 Zn1 90.67(18)
S1A Pt1 Zn1 89.59(17)
N1 Zn1 O3A 90.44(17)
N1 Zn1 O3 92.7(2)
O3A Zn1 O3 13.04(18)
N1 Zn1 O4A 92.54(19)
O3A Zn1 O4A 104.1(3)
O3 Zn1 O4A 91.2(3)
N1 Zn1 O1A 90.44(18)
O3A Zn1 O1A 176.36(17)
O3 Zn1 O1A 170.2(2)
O4A Zn1 O1A 79.4(3)
N1 Zn1 O4 91.3(2)
O3A Zn1 O4 92.8(3)
O3 Zn1 O4 79.9(3)
O4A Zn1 O4 11.4(2)
O1A Zn1 O4 90.7(3)
N1 Zn1 O1 91.7(2)
O3A Zn1 O1 164.5(2)
O3 Zn1 O1 174.9(2)
O4A Zn1 O1 91.2(3)
O1A Zn1 O1 11.91(18)
O4 Zn1 O1 102.5(3)
N1 Zn1 O2 89.18(18)
O3A Zn1 O2 89.7(3)
O3 Zn1 O2 102.5(4)
O4A Zn1 O2 166.1(2)
O1A Zn1 O2 86.8(3)
O4 Zn1 O2 177.5(2)
O1 Zn1 O2 75.0(4)
N1 Zn1 O2A 91.74(17)
O3A Zn1 O2A 75.3(3)
O3 Zn1 O2A 88.0(3)
O4A Zn1 O2A 175.7(2)
O1A Zn1 O2A 101.2(3)
O4 Zn1 O2A 167.7(2)
O1 Zn1 O2A 89.3(3)
O2 Zn1 O2A 14.62(16)
N1 Zn1 Pt1 179.55(8)
O3A Zn1 Pt1 89.50(15)
O3 Zn1 Pt1 87.35(18)
O4A Zn1 Pt1 87.91(17)
O1A Zn1 Pt1 89.59(16)
O4 Zn1 Pt1 89.16(19)
O1 Zn1 Pt1 88.25(18)
O2 Zn1 Pt1 90.37(16)
O2A Zn1 Pt1 87.81(14)
C1 S1 Pt1 106.4(2)
C3 S2 Pt1 107.1(2)
C5 S3 Pt1 105.4(2)
C7 S4 Pt1 105.7(2)
C1 S1A Pt1 107.2(4)
C3 S2A Pt1 109.1(3)
C5 S3A Pt1 106.8(3)
C7 S4A Pt1 105.8(4)
C1 O1 Zn1 124.6(5)
C3 O2 Zn1 123.4(5)
C5 O3 Zn1 125.4(5)
C7 O4 Zn1 125.7(5)
C1 O1A Zn1 126.3(4)
C3 O2A Zn1 125.2(4)
C5 O3A Zn1 125.3(4)
C7 O4A Zn1 125.7(4)
C13 N1 C9 117.7(3)
C13 N1 Zn1 121.5(2)
C9 N1 Zn1 120.8(2)
O1A C1 O1 20.3(3)
O1A C1 C2 117.8(4)
O1 C1 C2 119.0(5)
O1A C1 S1A 125.9(5)
O1 C1 S1A 118.7(5)
C2 C1 S1A 116.0(3)
O1A C1 S1 124.2(4)
O1 C1 S1 124.3(4)
C2 C1 S1 116.1(3)
S1A C1 S1 17.6(2)
C1 C2 H2A 109.5
C1 C2 H2B 109.5
H2A C2 H2B 109.5
C1 C2 H2C 109.5
H2A C2 H2C 109.5
H2B C2 H2C 109.5
O2A C3 O2 25.1(3)
O2A C3 C4 120.6(4)
O2 C3 C4 117.9(4)
O2A C3 S2A 116.8(5)
O2 C3 S2A 125.8(5)
C4 C3 S2A 116.3(4)
O2A C3 S2 123.8(4)
O2 C3 S2 123.8(4)
C4 C3 S2 115.0(3)
S2A C3 S2 18.0(3)
C3 C4 H4D 109.5
C3 C4 H4A 109.5
H4D C4 H4A 109.5
C3 C4 H4B 109.5
H4D C4 H4B 109.5
H4A C4 H4B 109.5
O3 C5 O3A 21.9(3)
O3 C5 C6 119.8(4)
O3A C5 C6 116.6(4)
O3 C5 S3A 116.7(6)
O3A C5 S3A 126.1(4)
C6 C5 S3A 117.1(4)
O3 C5 S3 124.5(4)
O3A C5 S3 125.7(4)
C6 C5 S3 115.2(3)
S3A C5 S3 19.1(4)
C5 C6 H6A 109.5
C5 C6 H6D 109.5
H6A C6 H6D 109.5
C5 C6 H6B 109.5
H6A C6 H6B 109.5
H6D C6 H6B 109.5
O4 C7 O4A 19.4(3)
O4 C7 C8 117.5(5)
O4A C7 C8 118.8(4)
O4 C7 S4A 127.1(5)
O4A C7 S4A 120.6(5)
C8 C7 S4A 115.3(4)
O4 C7 S4 124.2(5)
O4A C7 S4 125.1(4)
C8 C7 S4 115.8(3)
S4A C7 S4 18.6(3)
C7 C8 H8A 109.5
C7 C8 H8B 109.5
H8A C8 H8B 109.5
C7 C8 H8D 109.5
H8A C8 H8D 109.5
H8B C8 H8D 109.5
N1 C9 C10 122.8(4)
N1 C9 H9A 118.6
C10 C9 H9A 118.6
C9 C10 C11 118.7(4)
C9 C10 H10A 120.6
C11 C10 H10A 120.6
C12 C11 C10 119.0(4)
C12 C11 H11A 120.5
C10 C11 H11A 120.5
C11 C12 C13 118.8(4)
C11 C12 H12A 120.6
C13 C12 H12A 120.6
N1 C13 C12 122.9(4)
N1 C13 H13A 118.5
C12 C13 H13A 118.5

loop_
_geom_bond_atom_site_label_1
_geom_bond_atom_site_label_2
_geom_bond_distance
Pt1 S2A 2.315(6)
Pt1 S4 2.317(3)
Pt1 S3 2.318(3)
Pt1 S3A 2.324(6)
Pt1 S1 2.325(3)
Pt1 S2 2.325(3)
Pt1 S4A 2.328(7)
Pt1 S1A 2.334(7)
Pt1 Zn1 2.6180(5)
Zn1 N1 2.084(3)
Zn1 O3A 2.099(6)
Zn1 O3 2.103(7)
Zn1 O4A 2.107(7)
Zn1 O1A 2.114(6)
Zn1 O4 2.115(8)
Zn1 O1 2.116(8)
Zn1 O2 2.134(6)
Zn1 O2A 2.140(6)
S1 C1 1.727(5)
S2 C3 1.720(6)
S3 C5 1.723(5)
S4 C7 1.723(5)
S1A C1 1.693(8)
S2A C3 1.678(8)
S3A C5 1.676(7)
S4A C7 1.707(8)
O1 C1 1.258(8)
O2 C3 1.268(7)
O3 C5 1.251(7)
O4 C7 1.242(8)
O1A C1 1.234(7)
O2A C3 1.233(6)
O3A C5 1.257(7)
O4A C7 1.251(7)
N1 C13 1.336(5)
N1 C9 1.341(5)
C1 C2 1.509(5)
C2 H2A 0.9800
C2 H2B 0.9800
C2 H2C 0.9800
C3 C4 1.510(5)
C4 H4D 0.9800
C4 H4A 0.9800
C4 H4B 0.9800
C5 C6 1.502(5)
C6 H6A 0.9800
C6 H6D 0.9800
C6 H6B 0.9800
C7 C8 1.504(5)
C8 H8A 0.9800
C8 H8B 0.9800
C8 H8D 0.9800
C9 C10 1.377(6)
C9 H9A 0.9500
C10 C11 1.380(6)
C10 H10A 0.9500
C11 C12 1.376(6)
C11 H11A 0.9500
C12 C13 1.378(6)
C12 H12A 0.9500
C13 H13A 0.9500

loop_
_geom_torsion_atom_site_label_1
_geom_torsion_atom_site_label_2
_geom_torsion_atom_site_label_3
_geom_torsion_atom_site_label_4
_geom_torsion
S2A Pt1 Zn1 N1 -5(11)
S4 Pt1 Zn1 N1 -171(69)
S3 Pt1 Zn1 N1 -80(11)
S3A Pt1 Zn1 N1 -94(11)
S1 Pt1 Zn1 N1 99(11)
S2 Pt1 Zn1 N1 8(11)
S4A Pt1 Zn1 N1 176(100)
S1A Pt1 Zn1 N1 86(11)
S2A Pt1 Zn1 O3A 77.2(5)
S4 Pt1 Zn1 O3A -88.6(3)
S3 Pt1 Zn1 O3A 1.7(3)
S3A Pt1 Zn1 O3A -12.1(5)
S1 Pt1 Zn1 O3A -179.0(3)
S2 Pt1 Zn1 O3A 90.4(3)
S4A Pt1 Zn1 O3A -102.3(5)
S1A Pt1 Zn1 O3A 168.1(4)
S2A Pt1 Zn1 O3 90.1(5)
S4 Pt1 Zn1 O3 -75.7(3)
S3 Pt1 Zn1 O3 14.6(3)
S3A Pt1 Zn1 O3 0.7(5)
S1 Pt1 Zn1 O3 -166.1(3)
S2 Pt1 Zn1 O3 103.2(3)
S4A Pt1 Zn1 O3 -89.4(5)
S1A Pt1 Zn1 O3 -179.0(4)
S2A Pt1 Zn1 O4A -178.6(5)
S4 Pt1 Zn1 O4A 15.6(3)
S3 Pt1 Zn1 O4A 105.9(3)
S3A Pt1 Zn1 O4A 92.0(5)
S1 Pt1 Zn1 O4A -74.9(3)
S2 Pt1 Zn1 O4A -165.5(3)
S4A Pt1 Zn1 O4A 1.9(4)
S1A Pt1 Zn1 O4A -87.8(4)
S2A Pt1 Zn1 O1A -99.2(5)
S4 Pt1 Zn1 O1A 94.9(3)
S3 Pt1 Zn1 O1A -174.8(3)
S3A Pt1 Zn1 O1A 171.4(5)
S1 Pt1 Zn1 O1A 4.5(3)
S2 Pt1 Zn1 O1A -86.1(3)
S4A Pt1 Zn1 O1A 81.2(4)
S1A Pt1 Zn1 O1A -8.4(4)
S2A Pt1 Zn1 O4 170.1(5)
S4 Pt1 Zn1 O4 4.2(3)
S3 Pt1 Zn1 O4 94.5(3)
S3A Pt1 Zn1 O4 80.7(5)
S1 Pt1 Zn1 O4 -86.2(3)
S2 Pt1 Zn1 O4 -176.8(3)
S4A Pt1 Zn1 O4 -9.5(5)
S1A Pt1 Zn1 O4 -99.1(4)
S2A Pt1 Zn1 O1 -87.4(5)
S4 Pt1 Zn1 O1 106.8(3)
S3 Pt1 Zn1 O1 -162.9(3)
S3A Pt1 Zn1 O1 -176.8(5)
S1 Pt1 Zn1 O1 16.4(3)
S2 Pt1 Zn1 O1 -74.3(3)
S4A Pt1 Zn1 O1 93.1(5)
S1A Pt1 Zn1 O1 3.5(4)
S2A Pt1 Zn1 O2 -12.4(5)
S4 Pt1 Zn1 O2 -178.3(3)
S3 Pt1 Zn1 O2 -88.0(3)
S3A Pt1 Zn1 O2 -101.8(5)
S1 Pt1 Zn1 O2 91.3(3)
S2 Pt1 Zn1 O2 0.7(3)
S4A Pt1 Zn1 O2 168.1(5)
S1A Pt1 Zn1 O2 78.4(4)
S2A Pt1 Zn1 O2A 2.0(5)
S4 Pt1 Zn1 O2A -163.9(3)
S3 Pt1 Zn1 O2A -73.6(3)
S3A Pt1 Zn1 O2A -87.4(5)
S1 Pt1 Zn1 O2A 105.7(3)
S2 Pt1 Zn1 O2A 15.1(3)
S4A Pt1 Zn1 O2A -177.5(5)
S1A Pt1 Zn1 O2A 92.8(4)
S2A Pt1 S1 C1 77.0(4)
S4 Pt1 S1 C1 -102.5(4)
S3 Pt1 S1 C1 143(3)
S3A Pt1 S1 C1 -99.7(11)
S2 Pt1 S1 C1 78.4(4)
S4A Pt1 S1 C1 -102.3(5)
S1A Pt1 S1 C1 75.3(12)
Zn1 Pt1 S1 C1 -11.7(4)
S2A Pt1 S2 C3 73.2(11)
S4 Pt1 S2 C3 120(4)
S3 Pt1 S2 C3 80.9(4)
S3A Pt1 S2 C3 78.9(3)
S1 Pt1 S2 C3 -100.6(4)
S4A Pt1 S2 C3 -104.0(11)
S1A Pt1 S2 C3 -99.9(4)
Zn1 Pt1 S2 C3 -10.4(4)
S2A Pt1 S3 C5 -96.9(4)
S4 Pt1 S3 C5 82.1(4)
S3A Pt1 S3 C5 73.4(9)
S1 Pt1 S3 C5 -163(3)
S2 Pt1 S3 C5 -98.7(4)
S4A Pt1 S3 C5 82.4(4)
S1A Pt1 S3 C5 -102.0(9)
Zn1 Pt1 S3 C5 -8.6(4)
S2A Pt1 S4 C7 -100.4(8)
S3 Pt1 S4 C7 -104.1(4)
S3A Pt1 S4 C7 -101.9(5)
S1 Pt1 S4 C7 77.5(4)
S2 Pt1 S4 C7 -144(4)
S4A Pt1 S4 C7 76.9(10)
S1A Pt1 S4 C7 76.9(5)
Zn1 Pt1 S4 C7 -12.8(4)
S2A Pt1 S1A C1 99.4(6)
S4 Pt1 S1A C1 -79.9(6)
S3 Pt1 S1A C1 104.3(9)
S3A Pt1 S1A C1 -1(10)
S1 Pt1 S1A C1 -82.2(12)
S2 Pt1 S1A C1 101.0(6)
S4A Pt1 S1A C1 -79.9(7)
Zn1 Pt1 S1A C1 10.8(6)
S4 Pt1 S2A C3 100.8(10)
S3 Pt1 S2A C3 104.6(7)
S3A Pt1 S2A C3 102.3(7)
S1 Pt1 S2A C3 -77.0(8)
S2 Pt1 S2A C3 -83.3(13)
S4A Pt1 S2A C3 49(15)
S1A Pt1 S2A C3 -76.6(8)
Zn1 Pt1 S2A C3 13.0(8)
S2A Pt1 S3A C5 -73.1(9)
S4 Pt1 S3A C5 106.5(9)
S3 Pt1 S3A C5 -82.5(12)
S1 Pt1 S3A C5 103.6(9)
S2 Pt1 S3A C5 -74.4(9)
S4A Pt1 S3A C5 106.2(9)
S1A Pt1 S3A C5 27(11)
Zn1 Pt1 S3A C5 15.6(9)
S2A Pt1 S4A C7 -25(15)
S4 Pt1 S4A C7 -79.7(11)
S3 Pt1 S4A C7 -80.7(8)
S3A Pt1 S4A C7 -78.5(8)
S1 Pt1 S4A C7 100.9(7)
S2 Pt1 S4A C7 104.4(9)
S1A Pt1 S4A C7 100.3(7)
Zn1 Pt1 S4A C7 10.8(7)
N1 Zn1 O1 C1 153.4(6)
O3A Zn1 O1 C1 -108.9(9)
O3 Zn1 O1 C1 -57(3)
O4A Zn1 O1 C1 60.8(6)
O1A Zn1 O1 C1 69.3(14)
O4 Zn1 O1 C1 61.7(6)
O2 Zn1 O1 C1 -117.9(6)
O2A Zn1 O1 C1 -114.9(6)
Pt1 Zn1 O1 C1 -27.1(5)
N1 Zn1 O2 C3 -165.7(6)
O3A Zn1 O2 C3 -75.2(6)
O3 Zn1 O2 C3 -73.1(6)
O4A Zn1 O2 C3 97.1(12)
O1A Zn1 O2 C3 103.8(6)
O4 Zn1 O2 C3 94(6)
O1 Zn1 O2 C3 102.3(6)
O2A Zn1 O2 C3 -65.6(10)
Pt1 Zn1 O2 C3 14.3(6)
N1 Zn1 O3 C5 152.3(6)
O3A Zn1 O3 C5 72.0(12)
O4A Zn1 O3 C5 -115.1(7)
O1A Zn1 O3 C5 -99.2(14)
O4 Zn1 O3 C5 -116.8(7)
O1 Zn1 O3 C5 2(3)
O2 Zn1 O3 C5 62.6(7)
O2A Zn1 O3 C5 60.7(6)
Pt1 Zn1 O3 C5 -27.2(6)
N1 Zn1 O4 C7 -170.9(6)
O3A Zn1 O4 C7 98.6(6)
O3 Zn1 O4 C7 96.6(6)
O4A Zn1 O4 C7 -74.4(16)
O1A Zn1 O4 C7 -80.4(6)
O1 Zn1 O4 C7 -78.9(6)
O2 Zn1 O4 C7 -70(6)
O2A Zn1 O4 C7 84.9(13)
Pt1 Zn1 O4 C7 9.2(6)
N1 Zn1 O1A C1 -173.0(5)
O3A Zn1 O1A C1 -69(3)
O3 Zn1 O1A C1 78.4(16)
O4A Zn1 O1A C1 94.5(6)
O4 Zn1 O1A C1 95.7(6)
O1 Zn1 O1A C1 -76.9(15)
O2 Zn1 O1A C1 -83.9(6)
O2A Zn1 O1A C1 -81.2(6)
Pt1 Zn1 O1A C1 6.5(5)
N1 Zn1 O2A C3 153.2(6)
O3A Zn1 O2A C3 -116.8(6)
O3 Zn1 O2A C3 -114.2(6)
O4A Zn1 O2A C3 -35(3)
O1A Zn1 O2A C3 62.4(6)
O4 Zn1 O2A C3 -102.6(12)
O1 Zn1 O2A C3 61.5(6)
O2 Zn1 O2A C3 73.2(10)
Pt1 Zn1 O2A C3 -26.7(6)
N1 Zn1 O3A C5 -171.2(5)
O3 Zn1 O3A C5 -71.1(13)
O4A Zn1 O3A C5 -78.5(6)
O1A Zn1 O3A C5 85(3)
O4 Zn1 O3A C5 -79.9(6)
O1 Zn1 O3A C5 90.9(11)
O2 Zn1 O3A C5 99.6(5)
O2A Zn1 O3A C5 97.1(5)
Pt1 Zn1 O3A C5 9.3(5)
N1 Zn1 O4A C7 157.0(5)
O3A Zn1 O4A C7 65.9(6)
O3 Zn1 O4A C7 64.2(5)
O1A Zn1 O4A C7 -113.0(6)
O4 Zn1 O4A C7 73.1(16)
O1 Zn1 O4A C7 -111.3(6)
O2 Zn1 O4A C7 -106.2(10)
O2A Zn1 O4A C7 -15(3)
Pt1 Zn1 O4A C7 -23.1(5)
O3A Zn1 N1 C13 163.2(3)
O3 Zn1 N1 C13 150.3(3)
O4A Zn1 N1 C13 59.0(3)
O1A Zn1 N1 C13 -20.4(3)
O4 Zn1 N1 C13 70.4(3)
O1 Zn1 N1 C13 -32.2(3)
O2 Zn1 N1 C13 -107.2(4)
O2A Zn1 N1 C13 -121.6(3)
Pt1 Zn1 N1 C13 -115(11)
O3A Zn1 N1 C9 -19.2(3)
O3 Zn1 N1 C9 -32.1(3)
O4A Zn1 N1 C9 -123.4(3)
O1A Zn1 N1 C9 157.2(3)
O4 Zn1 N1 C9 -112.1(3)
O1 Zn1 N1 C9 145.4(3)
O2 Zn1 N1 C9 70.4(3)
O2A Zn1 N1 C9 56.0(3)
Pt1 Zn1 N1 C9 63(11)
Zn1 O1A C1 O1 77.5(16)
Zn1 O1A C1 C2 176.2(4)
Zn1 O1A C1 S1A 1.8(10)
Zn1 O1A C1 S1 -19.6(8)
Zn1 O1 C1 O1A -72.8(16)
Zn1 O1 C1 C2 -165.2(4)
Zn1 O1 C1 S1A 43.7(9)
Zn1 O1 C1 S1 24.1(8)
Pt1 S1A C1 O1A -10.4(10)
Pt1 S1A C1 O1 -32.9(9)
Pt1 S1A C1 C2 175.2(4)
Pt1 S1A C1 S1 80.5(11)
Pt1 S1 C1 O1A 21.1(7)
Pt1 S1 C1 O1 -3.5(7)
Pt1 S1 C1 C2 -174.4(3)
Pt1 S1 C1 S1A -80.4(11)
Zn1 O2A C3 O2 -73.6(11)
Zn1 O2A C3 C4 -164.7(4)
Zn1 O2A C3 S2A 44.1(9)
Zn1 O2A C3 S2 24.8(8)
Zn1 O2 C3 O2A 70.3(11)
Zn1 O2 C3 C4 173.4(4)
Zn1 O2 C3 S2A -6.5(11)
Zn1 O2 C3 S2 -28.3(9)
Pt1 S2A C3 O2A -34.9(10)
Pt1 S2A C3 O2 -7.4(12)
Pt1 S2A C3 C4 172.7(4)
Pt1 S2A C3 S2 82.5(9)
Pt1 S2 C3 O2A -5.1(7)
Pt1 S2 C3 O2 25.2(7)
Pt1 S2 C3 C4 -176.0(3)
Pt1 S2 C3 S2A -77.5(9)
Zn1 O3 C5 O3A -73.6(14)
Zn1 O3 C5 C6 -161.3(4)
Zn1 O3 C5 S3A 47.6(10)
Zn1 O3 C5 S3 27.3(9)
Zn1 O3A C5 O3 73.9(14)
Zn1 O3A C5 C6 178.0(3)
Zn1 O3A C5 S3A 2.9(11)
Zn1 O3A C5 S3 -20.7(8)
Pt1 S3A C5 O3 -38.5(11)
Pt1 S3A C5 O3A -15.2(13)
Pt1 S3A C5 C6 169.7(4)
Pt1 S3A C5 S3 80.6(10)
Pt1 S3 C5 O3 -7.7(7)
Pt1 S3 C5 O3A 19.2(7)
Pt1 S3 C5 C6 -179.4(3)
Pt1 S3 C5 S3A -79.1(9)
Zn1 O4 C7 O4A 75.3(17)
Zn1 O4 C7 C8 174.4(4)
Zn1 O4 C7 S4A -1.6(11)
Zn1 O4 C7 S4 -24.2(9)
Zn1 O4A C7 O4 -76.1(18)
Zn1 O4A C7 C8 -167.5(3)
Zn1 O4A C7 S4A 39.4(9)
Zn1 O4A C7 S4 17.9(8)
Pt1 S4A C7 O4 -8.4(12)
Pt1 S4A C7 O4A -30.5(10)
Pt1 S4A C7 C8 175.5(4)
Pt1 S4A C7 S4 79.5(10)
Pt1 S4 C7 O4 24.6(7)
Pt1 S4 C7 O4A 1.0(7)
Pt1 S4 C7 C8 -173.7(3)
Pt1 S4 C7 S4A -80.8(10)
C13 N1 C9 C10 -0.5(6)
Zn1 N1 C9 C10 -178.1(3)
N1 C9 C10 C11 1.2(6)
C9 C10 C11 C12 -0.9(7)
C10 C11 C12 C13 -0.1(7)
C9 N1 C13 C12 -0.6(6)
Zn1 N1 C13 C12 177.0(3)
C11 C12 C13 N1 0.9(7)
